data_2105753
loop_
_publ_author_name
'Sanphui, Palash'
'Rajput, Lalit'

_publ_section_title
;
 Tuning solubility and stability of hydrochlorothiazide co-crystals
;
_journal_coeditor_code BI5011
_journal_issue 1
_journal_name_full 'Acta Crystallographica Section B'
_journal_page_first 81
_journal_page_last 90
_journal_paper_doi 10.1107/S2052520613026917
_journal_volume 70
_journal_year 2014
_chemical_formula_moiety 'C7 H8 Cl N3 O4 S2, C6 H5 N O2'
_chemical_formula_sum 'C13 H13 Cl N4 O6 S2'
_chemical_formula_weight 420.84
_chemical_melting_point 530.8
_space_group_IT_number 19
_symmetry_cell_setting orthorhombic
_symmetry_space_group_name_Hall 'P 2ac 2ab'
_symmetry_space_group_name_H-M 'P 21 21 21'
_atom_sites_solution_hydrogens geom
_atom_sites_solution_primary direct
_atom_sites_solution_secondary difmap
_audit_creation_method SHELXL-97
_cell_angle_alpha 90.00
_cell_angle_beta 90.00
_cell_angle_gamma 90.00
_cell_formula_units_Z 4
_cell_length_a 7.368(2)
_cell_length_b 13.121(4)
_cell_length_c 16.247(4)
_cell_measurement_reflns_used 5097
_cell_measurement_temperature 150(2)
_cell_measurement_theta_max 27.5
_cell_measurement_theta_min 2.5
_cell_volume 1570.7(7)
_computing_cell_refinement CrystalClear
_computing_data_collection 'CrystalClear (Rigaku, 2009)'
_computing_data_reduction CrystalClear
_computing_molecular_graphics 'XSEED (Barbour, 2001)'
_computing_publication_material 'PLATON (Spek, 2009)'
_computing_structure_refinement 'SHELXL-97 (Sheldrick, 2008)'
_computing_structure_solution 'SHELXS-97 (Sheldrick, 2008)'
_diffrn_ambient_temperature 150(2)
_diffrn_measured_fraction_theta_full 1.000
_diffrn_measured_fraction_theta_max 1.000
_diffrn_measurement_device_type 'Rigaku XtaLAB mini'
_diffrn_measurement_method \w-scans
_diffrn_radiation_monochromator graphite
_diffrn_radiation_source 'fine-focus sealed tube'
_diffrn_radiation_type MoK\a
_diffrn_radiation_wavelength 0.71073
_diffrn_reflns_av_R_equivalents 0.1071
_diffrn_reflns_av_sigmaI/netI 0.0594
_diffrn_reflns_limit_h_max 9
_diffrn_reflns_limit_h_min -9
_diffrn_reflns_limit_k_max 16
_diffrn_reflns_limit_k_min -17
_diffrn_reflns_limit_l_max 20
_diffrn_reflns_limit_l_min -21
_diffrn_reflns_number 16679
_diffrn_reflns_theta_full 27.43
_diffrn_reflns_theta_max 27.43
_diffrn_reflns_theta_min 2.00
_diffrn_standards_number 0
_exptl_absorpt_coefficient_mu 0.553
_exptl_absorpt_correction_T_max 1.000
_exptl_absorpt_correction_T_min 0.828
_exptl_absorpt_correction_type multi-scan
_exptl_absorpt_process_details 'SADABS (Sheldrick, 2008)'
_exptl_crystal_colour colourless
_exptl_crystal_density_diffrn 1.780
_exptl_crystal_density_method 'not measured'
_exptl_crystal_description needle
_exptl_crystal_F_000 864
_exptl_crystal_size_max 0.28
_exptl_crystal_size_mid 0.12
_exptl_crystal_size_min 0.08
_refine_diff_density_max 0.327
_refine_diff_density_min -0.428
_refine_ls_abs_structure_details 'Flack (1983)'
_refine_ls_abs_structure_Flack 0.09(7)
_refine_ls_extinction_method none
_refine_ls_goodness_of_fit_ref 1.135
_refine_ls_hydrogen_treatment mixed
_refine_ls_matrix_type full
_refine_ls_number_parameters 251
_refine_ls_number_reflns 3584
_refine_ls_number_restraints 3
_refine_ls_restrained_S_all 1.135
_refine_ls_R_factor_all 0.0381
_refine_ls_R_factor_gt 0.0367
_refine_ls_shift/su_max 0.000
_refine_ls_shift/su_mean 0.000
_refine_ls_structure_factor_coef Fsqd
_refine_ls_weighting_details 'calc w=1/[\s^2^(Fo^2^)+(0.0449P)^2^+0.7156P] where P=(Fo^2^+2Fc^2^)/3'
_refine_ls_weighting_scheme calc
_refine_ls_wR_factor_gt 0.0960
_refine_ls_wR_factor_ref 0.1070
_reflns_number_gt 3504
_reflns_number_total 3584
_reflns_threshold_expression I>2\s(I)
_cod_data_source_file bi5011sup1.cif
_cod_data_source_block HCT-NIC
_cod_original_cell_volume 1570.6(8)
_cod_database_code 2105753

loop_
_symmetry_equiv_pos_as_xyz
'x, y, z'
'-x+1/2, -y, z+1/2'
'-x, y+1/2, -z+1/2'
'x+1/2, -y+1/2, -z'

loop_
_atom_site_type_symbol
_atom_site_label
_atom_site_fract_x
_atom_site_fract_y
_atom_site_fract_z
_atom_site_U_iso_or_equiv
_atom_site_adp_type
_atom_site_calc_flag
_atom_site_refinement_flags
_atom_site_occupancy
_atom_site_symmetry_multiplicity
H H3A 0.203(3) 0.658(3) -0.023(2) 0.040(12) Uiso d D 1 1
H H1N 0.329(7) 0.595(4) 0.425(3) 0.046(12) Uiso d . 1 1
H H3B 0.073(7) 0.7381(18) 0.005(3) 0.061(14) Uiso d D 1 1
S S1 -0.00567(8) 0.59206(5) 0.05115(4) 0.01570(15) Uani d . 1 1
S S2 -0.18549(9) 0.63204(5) 0.37635(4) 0.01574(15) Uani d . 1 1
Cl Cl1 0.42298(9) 0.58834(6) 0.10972(4) 0.02076(16) Uani d . 1 1
O O5 0.4549(3) 0.63577(17) 0.92104(12) 0.0230(4) Uani d . 1 1
C C1 -0.0681(4) 0.61725(19) 0.21611(16) 0.0139(5) Uani d . 1 1
H H1 -0.1898 0.6220 0.2013 0.017 Uiso calc R 1 1
N N2 -0.0841(3) 0.58250(19) 0.45670(14) 0.0183(5) Uani d D 1 1
O O6 0.2934(3) 0.65087(18) 0.80396(13) 0.0250(5) Uani d . 1 1
C C6 -0.0188(3) 0.62164(19) 0.29986(15) 0.0137(5) Uani d . 1 1
O O4 -0.3381(3) 0.56864(17) 0.35580(12) 0.0219(4) Uani d . 1 1
O O2 0.0538(3) 0.49270(16) 0.02454(12) 0.0220(4) Uani d . 1 1
C C3 0.2470(3) 0.5976(2) 0.18030(16) 0.0159(5) Uani d . 1 1
C C4 0.2958(4) 0.5996(2) 0.26229(16) 0.0176(5) Uani d . 1 1
H H4 0.4174 0.5927 0.2766 0.021 Uiso calc R 1 1
O O1 -0.1966(3) 0.61489(17) 0.04967(12) 0.0218(4) Uani d . 1 1
C C9 0.6136(4) 0.6436(2) 0.79338(17) 0.0162(5) Uani d . 1 1
C C2 0.0631(4) 0.60598(19) 0.15537(15) 0.0145(5) Uani d . 1 1
O O3 -0.2178(3) 0.73792(16) 0.39429(13) 0.0248(5) Uani d . 1 1
C C8 0.4377(4) 0.6436(2) 0.84389(17) 0.0179(5) Uani d . 1 1
N N4 0.9350(3) 0.65074(18) 0.78890(17) 0.0221(5) Uani d . 1 1
H H4N 1.0372 0.6560 0.8141 0.027 Uiso calc R 1 1
N N1 0.2196(3) 0.6147(2) 0.40469(14) 0.0195(5) Uani d . 1 1
C C7 0.0925(4) 0.6307(2) 0.47148(16) 0.0202(5) Uani d . 1 1
H H7A 0.0749 0.7033 0.4792 0.024 Uiso calc R 1 1
H H7B 0.1440 0.6034 0.5218 0.024 Uiso calc R 1 1
C C12 0.9343(4) 0.6430(2) 0.7059(2) 0.0255(6) Uani d . 1 1
H H12 1.0434 0.6433 0.6772 0.031 Uiso calc R 1 1
C C5 0.1651(4) 0.61200(19) 0.32456(16) 0.0154(5) Uani d . 1 1
N N3 0.0937(4) 0.6747(2) -0.00578(15) 0.0207(5) Uani d D 1 1
C C11 0.7729(4) 0.6348(2) 0.66377(18) 0.0246(6) Uani d . 1 1
H H11 0.7723 0.6283 0.6068 0.029 Uiso calc R 1 1
C C10 0.6103(4) 0.6365(2) 0.70768(17) 0.0214(6) Uani d . 1 1
H H10 0.5000 0.6328 0.6799 0.026 Uiso calc R 1 1
C C13 0.7806(4) 0.6504(2) 0.83334(18) 0.0198(6) Uani d . 1 1
H H13 0.7854 0.6547 0.8904 0.024 Uiso calc R 1 1
H H2N -0.084(5) 0.5167(14) 0.454(2) 0.029(9) Uiso d D 1 1

loop_
_atom_site_aniso_label
_atom_site_aniso_U_11
_atom_site_aniso_U_22
_atom_site_aniso_U_33
_atom_site_aniso_U_12
_atom_site_aniso_U_13
_atom_site_aniso_U_23
S1 0.0141(3) 0.0218(3) 0.0111(3) 0.0002(3) 0.0004(2) -0.0013(2)
S2 0.0156(3) 0.0192(3) 0.0124(3) 0.0022(3) 0.0009(2) -0.0003(2)
Cl1 0.0155(3) 0.0297(3) 0.0171(3) 0.0021(3) 0.0039(2) 0.0008(3)
O5 0.0235(10) 0.0293(10) 0.0162(9) -0.0008(9) 0.0031(8) 0.0011(8)
C1 0.0121(11) 0.0154(11) 0.0141(11) 0.0000(9) -0.0016(10) 0.0012(9)
N2 0.0202(11) 0.0208(11) 0.0137(10) -0.0008(10) -0.0017(9) 0.0018(9)
O6 0.0139(9) 0.0377(12) 0.0235(10) -0.0010(9) 0.0000(8) 0.0024(9)
C6 0.0135(11) 0.0145(11) 0.0129(11) -0.0004(9) 0.0004(9) 0.0005(9)
O4 0.0154(9) 0.0324(12) 0.0180(9) -0.0030(9) -0.0004(7) 0.0022(8)
O2 0.0233(10) 0.0239(10) 0.0188(9) 0.0035(9) 0.0008(8) -0.0063(8)
C3 0.0146(12) 0.0173(12) 0.0158(12) -0.0002(10) 0.0022(9) -0.0005(10)
C4 0.0130(11) 0.0215(13) 0.0183(12) 0.0000(11) -0.0016(10) -0.0001(10)
O1 0.0135(9) 0.0360(12) 0.0159(9) -0.0002(8) -0.0007(8) 0.0000(8)
C9 0.0138(11) 0.0150(12) 0.0198(12) 0.0015(10) 0.0011(10) 0.0009(10)
C2 0.0142(11) 0.0167(13) 0.0127(11) 0.0014(10) 0.0009(9) -0.0004(9)
O3 0.0319(12) 0.0201(10) 0.0223(10) 0.0090(9) 0.0059(9) -0.0015(8)
C8 0.0165(12) 0.0153(12) 0.0218(13) -0.0024(10) 0.0013(10) 0.0020(10)
N4 0.0167(11) 0.0193(12) 0.0304(13) 0.0006(9) 0.0007(10) 0.0012(10)
N1 0.0171(11) 0.0277(13) 0.0137(10) -0.0003(10) -0.0028(9) -0.0003(9)
C7 0.0212(13) 0.0257(13) 0.0138(11) -0.0019(12) -0.0028(11) -0.0032(11)
C12 0.0213(13) 0.0256(14) 0.0297(15) 0.0021(12) 0.0070(12) -0.0001(12)
C5 0.0157(12) 0.0159(13) 0.0146(12) -0.0002(9) -0.0028(10) 0.0012(9)
N3 0.0190(12) 0.0258(12) 0.0173(11) 0.0027(10) 0.0031(10) 0.0030(10)
C11 0.0302(15) 0.0243(14) 0.0192(13) 0.0023(13) 0.0080(12) -0.0007(12)
C10 0.0229(14) 0.0205(13) 0.0207(13) 0.0006(12) -0.0010(12) -0.0006(11)
C13 0.0174(12) 0.0182(13) 0.0239(13) -0.0018(11) 0.0006(11) 0.0004(10)

loop_
_atom_type_symbol
_atom_type_description
_atom_type_scat_dispersion_real
_atom_type_scat_dispersion_imag
_atom_type_scat_source
C C 0.0033 0.0016 'International Tables Vol C Tables 4.2.6.8 and 6.1.1.4'
H H 0.0000 0.0000 'International Tables Vol C Tables 4.2.6.8 and 6.1.1.4'
N N 0.0061 0.0033 'International Tables Vol C Tables 4.2.6.8 and 6.1.1.4'
O O 0.0106 0.0060 'International Tables Vol C Tables 4.2.6.8 and 6.1.1.4'
S S 0.1246 0.1234 'International Tables Vol C Tables 4.2.6.8 and 6.1.1.4'
Cl Cl 0.1484 0.1585 'International Tables Vol C Tables 4.2.6.8 and 6.1.1.4'

loop_
_geom_angle_atom_site_label_1
_geom_angle_atom_site_label_2
_geom_angle_atom_site_label_3
_geom_angle
O1 S1 O2 118.73(13)
O1 S1 N3 107.24(14)
O2 S1 N3 107.44(13)
O1 S1 C2 105.88(12)
O2 S1 C2 106.97(12)
N3 S1 C2 110.49(13)
O4 S2 O3 118.42(14)
O4 S2 N2 108.18(13)
O3 S2 N2 107.28(13)
O4 S2 C6 109.78(12)
O3 S2 C6 109.56(13)
N2 S2 C6 102.39(12)
C2 C1 C6 120.7(2)
C2 C1 H1 119.7
C6 C1 H1 119.7
C7 N2 S2 111.35(19)
C7 N2 H2N 116(2)
S2 N2 H2N 111(2)
C1 C6 C5 121.0(2)
C1 C6 S2 120.5(2)
C5 C6 S2 118.41(19)
C4 C3 C2 121.5(2)
C4 C3 Cl1 116.4(2)
C2 C3 Cl1 122.0(2)
C3 C4 C5 121.2(3)
C3 C4 H4 119.4
C5 C4 H4 119.4
C13 C9 C10 119.0(3)
C13 C9 C8 119.8(2)
C10 C9 C8 121.3(2)
C1 C2 C3 118.1(2)
C1 C2 S1 119.3(2)
C3 C2 S1 122.5(2)
O6 C8 O5 127.4(3)
O6 C8 C9 116.2(2)
O5 C8 C9 116.5(2)
C13 N4 C12 122.0(3)
C13 N4 H4N 119.0
C12 N4 H4N 119.0
C5 N1 C7 121.9(2)
C5 N1 H1N 127(3)
C7 N1 H1N 110(3)
N1 C7 N2 112.9(2)
N1 C7 H7A 109.0
N2 C7 H7A 109.0
N1 C7 H7B 109.0
N2 C7 H7B 109.0
H7A C7 H7B 107.8
N4 C12 C11 120.4(3)
N4 C12 H12 119.8
C11 C12 H12 119.8
N1 C5 C4 119.3(2)
N1 C5 C6 123.3(2)
C4 C5 C6 117.4(2)
S1 N3 H3A 116(3)
S1 N3 H3B 117(4)
H3A N3 H3B 118(4)
C12 C11 C10 119.1(3)
C12 C11 H11 120.4
C10 C11 H11 120.4
C11 C10 C9 119.8(3)
C11 C10 H10 120.1
C9 C10 H10 120.1
N4 C13 C9 119.7(3)
N4 C13 H13 120.1
C9 C13 H13 120.1

loop_
_geom_bond_atom_site_label_1
_geom_bond_atom_site_label_2
_geom_bond_distance
S1 O1 1.439(2)
S1 O2 1.442(2)
S1 N3 1.602(3)
S1 C2 1.777(3)
S2 O4 1.438(2)
S2 O3 1.439(2)
S2 N2 1.638(2)
S2 C6 1.753(3)
Cl1 C3 1.735(3)
O5 C8 1.264(3)
C1 C2 1.389(4)
C1 C6 1.410(3)
C1 H1 0.9300
N2 C7 1.467(4)
N2 H2N 0.864(19)
O6 C8 1.249(4)
C6 C5 1.419(4)
C3 C4 1.380(4)
C3 C2 1.418(4)
C4 C5 1.406(4)
C4 H4 0.9300
C9 C13 1.394(4)
C9 C10 1.396(4)
C9 C8 1.534(4)
N4 C13 1.348(4)
N4 C12 1.352(4)
N4 H4N 0.8600
N1 C5 1.363(3)
N1 C7 1.449(4)
N1 H1N 0.91(5)
C7 H7A 0.9700
C7 H7B 0.9700
C12 C11 1.377(5)
C12 H12 0.9300
N3 H3A 0.882(19)
N3 H3B 0.865(19)
C11 C10 1.395(4)
C11 H11 0.9300
C10 H10 0.9300
C13 H13 0.9300

loop_
_geom_hbond_atom_site_label_D
_geom_hbond_atom_site_label_H
_geom_hbond_atom_site_label_A
_geom_hbond_site_symmetry_A
_geom_hbond_distance_DH
_geom_hbond_distance_HA
_geom_hbond_distance_DA
_geom_hbond_angle_DHA
N1 H1N O2 2_565 0.91(5) 2.17(5) 2.927(3) 141(4)
N2 H2N O5 2_564 0.87(2) 2.28(2) 3.073(3) 153(3)
N3 H3A O5 1_554 0.88(2) 2.09(3) 2.959(4) 171(3)
N3 H3B O5 4_466 0.86(3) 2.22(4) 3.021(4) 154(4)
N4 H4N O6 1_655 0.86 1.90 2.652(3) 146
